data_7100793
loop_
_publ_author_name
'A.L. Balch'
'James C. Fettinger'
'Marilyn M. Olmstead'
'David Pham'
'Jay Stork'
'Ngon Tran'

_publ_section_title
;
Variation in Crystallization Conditions Allows the
Isolation of Trimeric as Well as Dimeric and Monomeric Forms of [(Alkyl
Isocyanide)4RhI]+.
;
_journal_name_full 'Chemical Communications'
_journal_paper_doi 10.1039/b513700d
_journal_year 2006
_chemical_formula_moiety 'C28 H44 N4 Rh, C24 H20 B'
_chemical_formula_sum 'C52 H64 B N4 Rh'
_chemical_formula_weight 858.79
_chemical_name_common '[Rh(CNC~6~H~11~)~4~]B(C~6~H~5~)~4~'
_space_group_IT_number 2
_symmetry_cell_setting triclinic
_symmetry_space_group_name_Hall '-P 1'
_symmetry_space_group_name_H-M 'P -1'
_cell_angle_alpha 72.1180(10)
_cell_angle_beta 86.7140(10)
_cell_angle_gamma 66.9070(10)
_cell_formula_units_Z 2
_cell_length_a 11.9948(7)
_cell_length_b 13.9469(8)
_cell_length_c 15.4951(9)
_cell_measurement_temperature 90(2)
_cell_volume 2263.4(2)
_diffrn_ambient_temperature 90(2)
_exptl_crystal_density_diffrn 1.260
_cod_database_code 7100793

loop_
_symmetry_equiv_pos_as_xyz
'x, y, z'
'-x, -y, -z'

loop_
_atom_site_label
_atom_site_type_symbol
_atom_site_fract_x
_atom_site_fract_y
_atom_site_fract_z
_atom_site_U_iso_or_equiv
_atom_site_adp_type
_atom_site_occupancy
_atom_site_symmetry_multiplicity
_atom_site_calc_flag
_atom_site_refinement_flags
_atom_site_disorder_assembly
_atom_site_disorder_group
Rh1 Rh 0.40450(3) 0.67063(3) 0.20082(2) 0.02197(9) Uani 1 1 d D . .
C1 C 0.4531(4) 0.5284(4) 0.2967(3) 0.0286(11) Uani 0.825(6) 1 d P A 1
C2 C 0.5223(5) 0.3289(4) 0.4126(3) 0.0258(12) Uani 0.825(6) 1 d P A 1
H2 H 0.6014 0.2827 0.3942 0.031 Uiso 0.825(6) 1 calc PR A 1
C3 C 0.5393(5) 0.3243(4) 0.5110(3) 0.0295(12) Uani 0.825(6) 1 d P A 1
H3A H 0.5790 0.2468 0.5489 0.035 Uiso 0.825(6) 1 calc PR A 1
H3B H 0.5938 0.3614 0.5140 0.035 Uiso 0.825(6) 1 calc PR A 1
C4 C 0.4200(5) 0.3783(5) 0.5495(4) 0.0340(14) Uani 0.825(6) 1 d P A 1
H4A H 0.3872 0.4583 0.5184 0.041 Uiso 0.825(6) 1 calc PR A 1
H4B H 0.4351 0.3659 0.6149 0.041 Uiso 0.825(6) 1 calc PR A 1
C5 C 0.3259(5) 0.3340(5) 0.5381(4) 0.0368(15) Uani 0.825(6) 1 d P A 1
H5A H 0.2479 0.3755 0.5597 0.044 Uiso 0.825(6) 1 calc PR A 1
H5B H 0.3535 0.2561 0.5756 0.044 Uiso 0.825(6) 1 calc PR A 1
C6 C 0.3065(5) 0.3440(5) 0.4382(4) 0.0310(14) Uani 0.825(6) 1 d P A 1
H6A H 0.2484 0.3114 0.4327 0.037 Uiso 0.825(6) 1 calc PR A 1
H6B H 0.2715 0.4224 0.4015 0.037 Uiso 0.825(6) 1 calc PR A 1
C7 C 0.4264(6) 0.2857(5) 0.4021(4) 0.0289(13) Uani 0.825(6) 1 d P A 1
H7A H 0.4126 0.2955 0.3370 0.035 Uiso 0.825(6) 1 calc PR A 1
H7B H 0.4571 0.2062 0.4353 0.035 Uiso 0.825(6) 1 calc PR A 1
N1 N 0.4843(7) 0.4418(5) 0.3520(4) 0.0307(10) Uani 0.825(6) 1 d P A 1
C1A C 0.4531(4) 0.5284(4) 0.2967(3) 0.0286(11) Uani 0.18 1 d PD A 2
C2A C 0.4730(17) 0.3558(12) 0.4256(8) 0.024(6) Uiso 0.175(6) 1 d PD A 2
H2A H 0.5474 0.2889 0.4276 0.028 Uiso 0.175(6) 1 calc PR A 2
C3A C 0.472(2) 0.3789(15) 0.5156(10) 0.021(5) Uiso 0.175(6) 1 d PD A 2
H3A1 H 0.3999 0.4451 0.5155 0.025 Uiso 0.175(6) 1 calc PR A 2
H3A2 H 0.5458 0.3921 0.5243 0.025 Uiso 0.175(6) 1 calc PR A 2
C4A C 0.4710(17) 0.2793(16) 0.5931(8) 0.031(6) Uani 0.175(6) 1 d PD A 2
H4A1 H 0.5474 0.2150 0.5963 0.037 Uiso 0.175(6) 1 calc PR A 2
H4A2 H 0.4661 0.2949 0.6517 0.037 Uiso 0.175(6) 1 calc PR A 2
C5A C 0.3639(17) 0.2530(17) 0.5782(10) 0.032(6) Uani 0.175(6) 1 d PD A 2
H5A1 H 0.3687 0.1855 0.6265 0.039 Uiso 0.175(6) 1 calc PR A 2
H5A2 H 0.2877 0.3135 0.5832 0.039 Uiso 0.175(6) 1 calc PR A 2
C6A C 0.3596(17) 0.2369(15) 0.4867(10) 0.028(6) Uani 0.175(6) 1 d PD A 2
H6A1 H 0.2844 0.2263 0.4784 0.033 Uiso 0.175(6) 1 calc PR A 2
H6A2 H 0.4297 0.1698 0.4850 0.033 Uiso 0.175(6) 1 calc PR A 2
C7A C 0.3625(19) 0.3339(16) 0.4092(9) 0.020(5) Uani 0.175(6) 1 d PD A 2
H7A1 H 0.2874 0.3996 0.4057 0.024 Uiso 0.175(6) 1 calc PR A 2
H7A2 H 0.3667 0.3179 0.3509 0.024 Uiso 0.175(6) 1 calc PR A 2
N1A N 0.478(3) 0.4448(16) 0.3508(13) 0.030 Uiso 0.175(6) 1 d PD A 2
C8 C 0.2729(4) 0.7381(3) 0.2718(3) 0.0286(9) Uani 1 1 d . A .
C9 C 0.0911(4) 0.8346(4) 0.3576(3) 0.0354(11) Uani 1 1 d . A .
H9 H 0.0874 0.9095 0.3506 0.043 Uiso 1 1 calc R . .
C10 C -0.0238(4) 0.8456(3) 0.3125(3) 0.0328(10) Uani 1 1 d . . .
H10A H -0.0952 0.8949 0.3350 0.039 Uiso 1 1 calc R . .
H10B H -0.0253 0.8791 0.2460 0.039 Uiso 1 1 calc R . .
C11 C -0.0322(4) 0.7361(4) 0.3315(3) 0.0346(10) Uani 1 1 d . . .
H11A H -0.1120 0.7477 0.3062 0.042 Uiso 1 1 calc R . .
H11B H 0.0316 0.6914 0.3001 0.042 Uiso 1 1 calc R . .
C12 C -0.0176(5) 0.6741(4) 0.4315(3) 0.0459(12) Uani 1 1 d . . .
H12A H -0.0180 0.6010 0.4397 0.055 Uiso 1 1 calc R . .
H12B H -0.0873 0.7140 0.4618 0.055 Uiso 1 1 calc R . .
C13 C 0.0994(5) 0.6601(4) 0.4758(3) 0.0504(14) Uani 1 1 d . . .
H13A H 0.1696 0.6118 0.4513 0.060 Uiso 1 1 calc R . .
H13B H 0.1027 0.6246 0.5421 0.060 Uiso 1 1 calc R . .
C14 C 0.1080(4) 0.7704(5) 0.4581(3) 0.0480(14) Uani 1 1 d . . .
H14A H 0.0451 0.8141 0.4907 0.058 Uiso 1 1 calc R . .
H14B H 0.1884 0.7584 0.4827 0.058 Uiso 1 1 calc R . .
N2 N 0.1947(3) 0.7793(3) 0.3119(3) 0.0334(9) Uani 1 1 d . . .
C15 C 0.3501(4) 0.8114(4) 0.1003(3) 0.0285(10) Uani 1 1 d D A .
C16 C 0.2913(4) 0.9829(3) -0.0412(3) 0.0261(9) Uani 1 1 d D A .
H16 H 0.2076 1.0024 -0.0665 0.031 Uiso 1 1 calc R . .
C17 C 0.2941(4) 1.0821(3) -0.0208(3) 0.0342(10) Uani 1 1 d D . .
H17A H 0.3734 1.0619 0.0106 0.041 Uiso 1 1 calc R . .
H17B H 0.2295 1.1060 0.0200 0.041 Uiso 1 1 calc R . .
C18 C 0.2746(4) 1.1763(3) -0.1092(3) 0.0348(10) Uani 1 1 d D . .
H18A H 0.1915 1.2018 -0.1368 0.042 Uiso 1 1 calc R . .
H18B H 0.2820 1.2384 -0.0954 0.042 Uiso 1 1 calc R . .
C19 C 0.3667(4) 1.1405(4) -0.1764(3) 0.0353(10) Uani 1 1 d D . .
H19A H 0.3500 1.2020 -0.2336 0.042 Uiso 1 1 calc R . .
H19B H 0.4494 1.1209 -0.1509 0.042 Uiso 1 1 calc R . .
C20 C 0.3608(4) 1.0428(3) -0.1964(3) 0.0334(10) Uani 1 1 d D . .
H20A H 0.4236 1.0191 -0.2384 0.040 Uiso 1 1 calc R . .
H20B H 0.2804 1.0645 -0.2269 0.040 Uiso 1 1 calc R . .
C21 C 0.3807(4) 0.9478(3) -0.1100(3) 0.0317(10) Uani 1 1 d D . .
H21A H 0.3707 0.8873 -0.1247 0.038 Uiso 1 1 calc R . .
H21B H 0.4647 0.9203 -0.0833 0.038 Uiso 1 1 calc R . .
N3 N 0.3185(3) 0.8912(3) 0.0409(2) 0.0291(8) Uani 1 1 d D . .
C22 C 0.5358(4) 0.6050(3) 0.1274(3) 0.0227(8) Uani 1 1 d . A .
C23 C 0.7067(3) 0.5172(3) 0.0293(3) 0.0224(8) Uani 1 1 d . A .
H23 H 0.7624 0.4427 0.0677 0.027 Uiso 1 1 calc R . .
C24 C 0.6487(3) 0.5059(3) -0.0497(3) 0.0258(9) Uani 1 1 d . . .
H24A H 0.5963 0.4650 -0.0258 0.031 Uiso 1 1 calc R . .
H24B H 0.7133 0.4628 -0.0817 0.031 Uiso 1 1 calc R . .
C25 C 0.5727(4) 0.6165(3) -0.1173(3) 0.0283(9) Uani 1 1 d . . .
H25A H 0.5015 0.6560 -0.0879 0.034 Uiso 1 1 calc R . .
H25B H 0.5426 0.6051 -0.1699 0.034 Uiso 1 1 calc R . .
C26 C 0.6484(4) 0.6859(4) -0.1503(3) 0.0290(9) Uani 1 1 d . . .
H26A H 0.7139 0.6505 -0.1859 0.035 Uiso 1 1 calc R . .
H26B H 0.5959 0.7592 -0.1907 0.035 Uiso 1 1 calc R . .
C27 C 0.7040(4) 0.6990(3) -0.0711(3) 0.0256(9) Uani 1 1 d . . .
H27A H 0.7566 0.7398 -0.0945 0.031 Uiso 1 1 calc R . .
H27B H 0.6385 0.7424 -0.0400 0.031 Uiso 1 1 calc R . .
C28 C 0.7788(3) 0.5887(3) -0.0033(3) 0.0247(9) Uani 1 1 d . . .
H28A H 0.8073 0.6007 0.0497 0.030 Uiso 1 1 calc R . .
H28B H 0.8512 0.5500 -0.0320 0.030 Uiso 1 1 calc R . .
N4 N 0.6108(3) 0.5665(3) 0.0845(2) 0.0232(7) Uani 1 1 d . . .
B1 B 0.9739(4) 0.2089(4) 0.2302(3) 0.0225(9) Uani 1 1 d . . .
C29 C 1.1159(3) 0.1320(3) 0.2722(3) 0.0241(9) Uani 1 1 d . . .
C30 C 1.1678(4) 0.1435(3) 0.3453(3) 0.0276(9) Uani 1 1 d . . .
H30 H 1.1181 0.1963 0.3730 0.033 Uiso 1 1 calc R . .
C31 C 1.2880(4) 0.0819(4) 0.3793(3) 0.0354(11) Uani 1 1 d . . .
H31 H 1.3191 0.0949 0.4277 0.042 Uiso 1 1 calc R . .
C32 C 1.3616(4) 0.0025(4) 0.3432(3) 0.0409(12) Uani 1 1 d . . .
H32 H 1.4436 -0.0403 0.3666 0.049 Uiso 1 1 calc R . .
C33 C 1.3146(4) -0.0144(4) 0.2721(3) 0.0410(12) Uani 1 1 d . . .
H33 H 1.3646 -0.0699 0.2471 0.049 Uiso 1 1 calc R . .
C34 C 1.1949(4) 0.0491(4) 0.2372(3) 0.0322(10) Uani 1 1 d . . .
H34 H 1.1652 0.0363 0.1881 0.039 Uiso 1 1 calc R . .
C35 C 0.9662(3) 0.2194(3) 0.1221(2) 0.0200(8) Uani 1 1 d . . .
C36 C 0.9464(4) 0.1430(3) 0.0903(3) 0.0272(9) Uani 1 1 d . . .
H36 H 0.9360 0.0825 0.1336 0.033 Uiso 1 1 calc R . .
C37 C 0.9413(4) 0.1514(4) -0.0009(3) 0.0301(10) Uani 1 1 d . . .
H37 H 0.9270 0.0976 -0.0187 0.036 Uiso 1 1 calc R . .
C38 C 0.9569(4) 0.2376(4) -0.0661(3) 0.0290(9) Uani 1 1 d . . .
H38 H 0.9526 0.2441 -0.1288 0.035 Uiso 1 1 calc R . .
C39 C 0.9790(3) 0.3141(3) -0.0382(3) 0.0261(9) Uani 1 1 d . . .
H39 H 0.9911 0.3734 -0.0819 0.031 Uiso 1 1 calc R . .
C40 C 0.9834(3) 0.3044(3) 0.0531(3) 0.0216(8) Uani 1 1 d . . .
H40 H 0.9989 0.3580 0.0702 0.026 Uiso 1 1 calc R . .
C41 C 0.9340(3) 0.3310(3) 0.2436(2) 0.0208(8) Uani 1 1 d . . .
C42 C 1.0160(4) 0.3822(3) 0.2341(2) 0.0249(9) Uani 1 1 d . . .
H42 H 1.0955 0.3464 0.2177 0.030 Uiso 1 1 calc R . .
C43 C 0.9857(4) 0.4831(3) 0.2479(3) 0.0301(10) Uani 1 1 d . . .
H43 H 1.0447 0.5139 0.2427 0.036 Uiso 1 1 calc R . .
C44 C 0.8698(4) 0.5383(3) 0.2692(3) 0.0310(10) Uani 1 1 d . . .
H44 H 0.8486 0.6075 0.2784 0.037 Uiso 1 1 calc R . .
C45 C 0.7853(4) 0.4933(3) 0.2771(3) 0.0292(9) Uani 1 1 d . . .
H45 H 0.7049 0.5316 0.2908 0.035 Uiso 1 1 calc R . .
C46 C 0.8174(4) 0.3912(3) 0.2649(3) 0.0262(9) Uani 1 1 d . . .
H46 H 0.7578 0.3609 0.2714 0.031 Uiso 1 1 calc R . .
C47 C 0.8807(3) 0.1547(3) 0.2852(2) 0.0188(8) Uani 1 1 d . . .
C48 C 0.7674(3) 0.1762(3) 0.2465(3) 0.0254(9) Uani 1 1 d . . .
H48 H 0.7468 0.2189 0.1844 0.030 Uiso 1 1 calc R . .
C49 C 0.6839(4) 0.1385(3) 0.2944(3) 0.0275(9) Uani 1 1 d . . .
H49 H 0.6083 0.1550 0.2649 0.033 Uiso 1 1 calc R . .
C50 C 0.7104(4) 0.0766(3) 0.3853(3) 0.0261(9) Uani 1 1 d . . .
H50 H 0.6538 0.0500 0.4184 0.031 Uiso 1 1 calc R . .
C51 C 0.8201(4) 0.0544(3) 0.4270(3) 0.0247(9) Uani 1 1 d . . .
H51 H 0.8389 0.0133 0.4896 0.030 Uiso 1 1 calc R . .
C52 C 0.9035(3) 0.0922(3) 0.3774(3) 0.0209(8) Uani 1 1 d . . .
H52 H 0.9791 0.0748 0.4074 0.025 Uiso 1 1 calc R . .

loop_
_atom_site_aniso_label
_atom_site_aniso_U_11
_atom_site_aniso_U_22
_atom_site_aniso_U_33
_atom_site_aniso_U_23
_atom_site_aniso_U_13
_atom_site_aniso_U_12
Rh1 0.01967(15) 0.02369(17) 0.02325(16) -0.01113(13) 0.00578(12) -0.00691(13)
C1 0.025(2) 0.050(3) 0.026(2) -0.025(2) 0.0144(18) -0.021(2)
C2 0.025(3) 0.019(3) 0.029(3) -0.007(2) 0.006(2) -0.005(2)
C3 0.031(3) 0.026(3) 0.031(3) -0.007(2) -0.002(2) -0.012(3)
C4 0.036(3) 0.039(4) 0.029(3) -0.017(3) 0.005(3) -0.013(3)
C5 0.033(3) 0.051(4) 0.039(3) -0.026(3) 0.017(3) -0.022(3)
C6 0.027(3) 0.038(3) 0.036(3) -0.018(3) 0.007(3) -0.017(3)
C7 0.034(3) 0.029(3) 0.030(3) -0.015(3) 0.005(3) -0.016(3)
N1 0.038(3) 0.028(3) 0.026(2) -0.007(2) 0.005(2) -0.015(2)
C1A 0.025(2) 0.050(3) 0.026(2) -0.025(2) 0.0144(18) -0.021(2)
C4A 0.042(15) 0.021(14) 0.021(12) 0.000(10) -0.001(11) -0.009(12)
C5A 0.027(13) 0.025(15) 0.035(14) -0.001(12) 0.010(11) -0.007(11)
C6A 0.030(13) 0.031(14) 0.027(13) -0.014(11) -0.002(10) -0.011(11)
C7A 0.005(13) 0.024(14) 0.031(15) -0.020(12) -0.004(11) 0.002(12)
C8 0.030(2) 0.028(2) 0.029(2) -0.0093(19) 0.0061(19) -0.013(2)
C9 0.030(2) 0.030(2) 0.056(3) -0.028(2) 0.017(2) -0.013(2)
C10 0.032(2) 0.030(2) 0.039(3) -0.015(2) 0.005(2) -0.011(2)
C11 0.033(2) 0.033(3) 0.040(3) -0.012(2) -0.003(2) -0.014(2)
C12 0.050(3) 0.048(3) 0.040(3) -0.004(2) 0.005(2) -0.027(3)
C13 0.050(3) 0.059(4) 0.028(3) -0.004(2) 0.001(2) -0.015(3)
C14 0.032(3) 0.081(4) 0.045(3) -0.046(3) 0.009(2) -0.018(3)
N2 0.031(2) 0.031(2) 0.045(2) -0.0194(18) 0.0139(18) -0.0143(17)
C15 0.023(2) 0.042(3) 0.030(2) -0.022(2) 0.0079(18) -0.015(2)
C16 0.020(2) 0.029(2) 0.028(2) -0.0078(18) -0.0026(17) -0.0090(18)
C17 0.040(3) 0.027(2) 0.033(2) -0.015(2) 0.000(2) -0.006(2)
C18 0.039(3) 0.023(2) 0.039(3) -0.013(2) 0.002(2) -0.007(2)
C19 0.025(2) 0.031(2) 0.046(3) -0.007(2) 0.004(2) -0.011(2)
C20 0.036(2) 0.030(2) 0.035(2) -0.015(2) 0.009(2) -0.012(2)
C21 0.031(2) 0.026(2) 0.039(3) -0.014(2) 0.002(2) -0.0099(19)
N3 0.0259(19) 0.028(2) 0.028(2) -0.0064(17) -0.0028(15) -0.0067(16)
C22 0.026(2) 0.023(2) 0.0187(19) -0.0027(17) 0.0018(17) -0.0124(18)
C23 0.0179(19) 0.025(2) 0.022(2) -0.0102(17) 0.0053(16) -0.0053(17)
C24 0.024(2) 0.033(2) 0.031(2) -0.0193(19) 0.0098(17) -0.0155(18)
C25 0.020(2) 0.040(3) 0.029(2) -0.016(2) 0.0044(17) -0.0130(19)
C26 0.023(2) 0.035(2) 0.026(2) -0.0063(19) 0.0008(17) -0.0103(19)
C27 0.023(2) 0.024(2) 0.031(2) -0.0082(18) 0.0034(17) -0.0106(18)
C28 0.021(2) 0.028(2) 0.027(2) -0.0112(18) 0.0024(16) -0.0087(17)
N4 0.0210(17) 0.0257(19) 0.0216(17) -0.0077(15) 0.0007(14) -0.0075(15)
B1 0.021(2) 0.024(2) 0.023(2) -0.0038(19) 0.0039(18) -0.0119(19)
C29 0.024(2) 0.025(2) 0.024(2) -0.0028(17) 0.0055(16) -0.0140(18)
C30 0.026(2) 0.032(2) 0.026(2) -0.0040(18) 0.0017(17) -0.0171(19)
C31 0.031(2) 0.049(3) 0.024(2) 0.003(2) -0.0026(18) -0.024(2)
C32 0.020(2) 0.048(3) 0.039(3) 0.006(2) 0.001(2) -0.011(2)
C33 0.024(2) 0.041(3) 0.048(3) -0.010(2) 0.013(2) -0.006(2)
C34 0.027(2) 0.035(3) 0.033(2) -0.008(2) 0.0058(18) -0.013(2)
C35 0.0136(18) 0.020(2) 0.0226(19) -0.0044(16) 0.0019(15) -0.0040(16)
C36 0.033(2) 0.030(2) 0.024(2) -0.0091(18) 0.0041(18) -0.018(2)
C37 0.030(2) 0.040(3) 0.030(2) -0.019(2) 0.0050(18) -0.018(2)
C38 0.024(2) 0.043(3) 0.019(2) -0.0125(19) 0.0034(17) -0.011(2)
C39 0.022(2) 0.027(2) 0.023(2) -0.0041(17) 0.0049(16) -0.0058(18)
C40 0.0185(19) 0.020(2) 0.026(2) -0.0073(16) -0.0006(16) -0.0065(16)
C41 0.0223(19) 0.025(2) 0.0156(18) -0.0031(16) 0.0011(15) -0.0117(17)
C42 0.032(2) 0.026(2) 0.0191(19) -0.0056(17) 0.0028(17) -0.0150(19)
C43 0.045(3) 0.031(2) 0.022(2) -0.0034(18) -0.0002(19) -0.026(2)
C44 0.050(3) 0.022(2) 0.018(2) -0.0045(17) -0.0037(19) -0.011(2)
C45 0.034(2) 0.031(2) 0.020(2) -0.0095(18) -0.0020(17) -0.008(2)
C46 0.031(2) 0.030(2) 0.020(2) -0.0068(17) 0.0007(17) -0.0146(19)
C47 0.0219(19) 0.0147(19) 0.0222(19) -0.0090(16) 0.0024(15) -0.0073(16)
C48 0.024(2) 0.029(2) 0.0188(19) -0.0030(17) -0.0033(16) -0.0079(18)
C49 0.021(2) 0.032(2) 0.031(2) -0.0090(19) -0.0007(17) -0.0117(18)
C50 0.023(2) 0.026(2) 0.031(2) -0.0096(18) 0.0063(17) -0.0112(18)
C51 0.025(2) 0.023(2) 0.0201(19) -0.0015(16) 0.0033(16) -0.0062(17)
C52 0.0181(18) 0.020(2) 0.026(2) -0.0105(17) 0.0039(16) -0.0066(16)

loop_
_geom_bond_atom_site_label_1
_geom_bond_atom_site_label_2
_geom_bond_distance
_geom_bond_site_symmetry_2
_geom_bond_publ_flag
Rh1 C8 1.964(4) . ?
Rh1 C1 1.966(5) . ?
Rh1 C22 1.979(4) . ?
Rh1 C15 1.985(4) . ?
C1 N1 1.175(7) . ?
C2 N1 1.465(7) . ?
C2 C3 1.527(7) . ?
C2 C7 1.530(7) . ?
C2 H2 1.0000 . ?
C3 C4 1.518(7) . ?
C3 H3A 0.9900 . ?
C3 H3B 0.9900 . ?
C4 C5 1.524(7) . ?
C4 H4A 0.9900 . ?
C4 H4B 0.9900 . ?
C5 C6 1.535(8) . ?
C5 H5A 0.9900 . ?
C5 H5B 0.9900 . ?
C6 C7 1.520(8) . ?
C6 H6A 0.9900 . ?
C6 H6B 0.9900 . ?
C7 H7A 0.9900 . ?
C7 H7B 0.9900 . ?
C2A N1A 1.432(9) . ?
C2A C7A 1.522(11) . ?
C2A C3A 1.524(11) . ?
C2A H2A 1.0000 . ?
C3A C4A 1.538(11) . ?
C3A H3A1 0.9900 . ?
C3A H3A2 0.9900 . ?
C4A C5A 1.514(11) . ?
C4A H4A1 0.9900 . ?
C4A H4A2 0.9900 . ?
C5A C6A 1.508(11) . ?
C5A H5A1 0.9900 . ?
C5A H5A2 0.9900 . ?
C6A C7A 1.519(11) . ?
C6A H6A1 0.9900 . ?
C6A H6A2 0.9900 . ?
C7A H7A1 0.9900 . ?
C7A H7A2 0.9900 . ?
C8 N2 1.152(5) . ?
C9 N2 1.457(5) . ?
C9 C10 1.514(6) . ?
C9 C14 1.518(7) . ?
C9 H9 1.0000 . ?
C10 C11 1.506(6) . ?
C10 H10A 0.9900 . ?
C10 H10B 0.9900 . ?
C11 C12 1.506(6) . ?
C11 H11A 0.9900 . ?
C11 H11B 0.9900 . ?
C12 C13 1.514(7) . ?
C12 H12A 0.9900 . ?
C12 H12B 0.9900 . ?
C13 C14 1.521(7) . ?
C13 H13A 0.9900 . ?
C13 H13B 0.9900 . ?
C14 H14A 0.9900 . ?
C14 H14B 0.9900 . ?
C15 N3 1.144(5) . ?
C16 N3 1.443(5) . ?
C16 C21 1.517(5) . ?
C16 C17 1.524(6) . ?
C16 H16 1.0000 . ?
C17 C18 1.532(6) . ?
C17 H17A 0.9900 . ?
C17 H17B 0.9900 . ?
C18 C19 1.520(6) . ?
C18 H18A 0.9900 . ?
C18 H18B 0.9900 . ?
C19 C20 1.515(6) . ?
C19 H19A 0.9900 . ?
C19 H19B 0.9900 . ?
C20 C21 1.519(6) . ?
C20 H20A 0.9900 . ?
C20 H20B 0.9900 . ?
C21 H21A 0.9900 . ?
C21 H21B 0.9900 . ?
C22 N4 1.145(5) . ?
C23 N4 1.468(4) . ?
C23 C24 1.521(5) . ?
C23 C28 1.522(5) . ?
C23 H23 1.0000 . ?
C24 C25 1.524(6) . ?
C24 H24A 0.9900 . ?
C24 H24B 0.9900 . ?
C25 C26 1.534(5) . ?
C25 H25A 0.9900 . ?
C25 H25B 0.9900 . ?
C26 C27 1.521(6) . ?
C26 H26A 0.9900 . ?
C26 H26B 0.9900 . ?
C27 C28 1.519(5) . ?
C27 H27A 0.9900 . ?
C27 H27B 0.9900 . ?
C28 H28A 0.9900 . ?
C28 H28B 0.9900 . ?
B1 C35 1.642(6) . ?
B1 C47 1.645(5) . ?
B1 C41 1.655(6) . ?
B1 C29 1.655(6) . ?
C29 C30 1.403(6) . ?
C29 C34 1.412(6) . ?
C30 C31 1.390(6) . ?
C30 H30 0.9500 . ?
C31 C32 1.369(7) . ?
C31 H31 0.9500 . ?
C32 C33 1.387(7) . ?
C32 H32 0.9500 . ?
C33 C34 1.392(6) . ?
C33 H33 0.9500 . ?
C34 H34 0.9500 . ?
C35 C36 1.403(5) . ?
C35 C40 1.406(5) . ?
C36 C37 1.385(5) . ?
C36 H36 0.9500 . ?
C37 C38 1.383(6) . ?
C37 H37 0.9500 . ?
C38 C39 1.383(6) . ?
C38 H38 0.9500 . ?
C39 C40 1.381(5) . ?
C39 H39 0.9500 . ?
C40 H40 0.9500 . ?
C41 C46 1.401(5) . ?
C41 C42 1.404(5) . ?
C42 C43 1.390(6) . ?
C42 H42 0.9500 . ?
C43 C44 1.377(6) . ?
C43 H43 0.9500 . ?
C44 C45 1.370(6) . ?
C44 H44 0.9500 . ?
C45 C46 1.392(6) . ?
C45 H45 0.9500 . ?
C46 H46 0.9500 . ?
C47 C48 1.399(5) . ?
C47 C52 1.403(5) . ?
C48 C49 1.386(5) . ?
C48 H48 0.9500 . ?
C49 C50 1.385(6) . ?
C49 H49 0.9500 . ?
C50 C51 1.377(5) . ?
C50 H50 0.9500 . ?
C51 C52 1.395(5) . ?
C51 H51 0.9500 . ?
C52 H52 0.9500 . ?
